data_7119526
loop_
_publ_author_name
'Rous\'ee, Kevin'
'Pannecoucke, Xavier'
'Gaumont, Annie-Claude'
'Lohier, Jean-Fran\,cois'
'Morlet-Savary, Fabrice'
'Lalev\'ee, Jacques'
'Bouillon, Jean-Philippe'
'Couve-Bonnaire, Samuel'
'Lakhdar, Sami'

_publ_section_title
;
 Transition metal-free stereospecific access to
 (E)-(1-fluoro-2-arylvinyl)phosphine borane complexes.
;
_journal_issue 12
_journal_name_full 'Chemical communications (Cambridge, England)'
_journal_page_first 2048
_journal_page_last 2051
_journal_paper_doi 10.1039/c6cc09673e
_journal_volume 53
_journal_year 2017
_chemical_formula_moiety 'C24 H21 B F P'
_chemical_formula_sum 'C24 H21 B F P'
_chemical_formula_weight 370.19
_chemical_name_systematic '(E)-((1-fluoro-2-(naphthalen-2-yl)vinyl)diphenylphosphine borane'
_space_group_crystal_system monoclinic
_space_group_IT_number 14
_space_group_name_Hall '-P 2yn'
_space_group_name_H-M_alt 'P 1 21/n 1'
_symmetry_space_group_name_Hall '-P 2yn'
_symmetry_space_group_name_H-M 'P 1 21/n 1'
_atom_sites_solution_hydrogens geom
_audit_creation_method SHELXL-2014/7
_audit_update_record
;
2016-07-29 deposited with the CCDC.
2017-01-23 downloaded from the CCDC.
;
_cell_angle_alpha 90
_cell_angle_beta 110.4951(13)
_cell_angle_gamma 90
_cell_formula_units_Z 4
_cell_length_a 9.7951(2)
_cell_length_b 15.6260(3)
_cell_length_c 13.7061(3)
_cell_measurement_reflns_used 9881
_cell_measurement_temperature 150(2)
_cell_measurement_theta_max 31.51
_cell_measurement_theta_min 2.57
_cell_volume 1965.04(7)
_computing_cell_refinement 'Bruker SAINT'
_computing_data_collection 'Bruker APEX2'
_computing_data_reduction 'Bruker SAINT'
_computing_molecular_graphics 'Bruker SHELXTL'
_computing_publication_material 'Bruker SHELXTL'
_computing_structure_refinement 'SHELXL-2014 (Sheldrick 2014)'
_computing_structure_solution 'SHELXS-97 (Sheldrick 2008)'
_diffrn_ambient_temperature 150(2)
_diffrn_measured_fraction_theta_full 0.999
_diffrn_measured_fraction_theta_max 0.996
_diffrn_measurement_device_type 'Bruker APEX-II CCD'
_diffrn_measurement_method '\f and \w scans'
_diffrn_radiation_type MoK\a
_diffrn_radiation_wavelength 0.71073
_diffrn_reflns_av_R_equivalents 0.0396
_diffrn_reflns_av_unetI/netI 0.0312
_diffrn_reflns_Laue_measured_fraction_full 0.999
_diffrn_reflns_Laue_measured_fraction_max 0.996
_diffrn_reflns_limit_h_max 14
_diffrn_reflns_limit_h_min -14
_diffrn_reflns_limit_k_max 22
_diffrn_reflns_limit_k_min -23
_diffrn_reflns_limit_l_max 20
_diffrn_reflns_limit_l_min -20
_diffrn_reflns_number 34477
_diffrn_reflns_point_group_measured_fraction_full 0.999
_diffrn_reflns_point_group_measured_fraction_max 0.996
_diffrn_reflns_theta_full 25.242
_diffrn_reflns_theta_max 31.587
_diffrn_reflns_theta_min 2.574
_exptl_absorpt_coefficient_mu 0.154
_exptl_absorpt_correction_type multi-scan
_exptl_absorpt_process_details 'Sadabs 2015/1'
_exptl_crystal_colour colourless
_exptl_crystal_density_diffrn 1.251
_exptl_crystal_description block
_exptl_crystal_F_000 776
_exptl_crystal_size_max 0.32
_exptl_crystal_size_mid 0.29
_exptl_crystal_size_min 0.28
_exptl_transmission_factor_max 0.7462
_exptl_transmission_factor_min 0.6605
_refine_diff_density_max 0.647
_refine_diff_density_min -0.318
_refine_diff_density_rms 0.059
_refine_ls_extinction_method none
_refine_ls_goodness_of_fit_ref 0.935
_refine_ls_hydrogen_treatment constr
_refine_ls_matrix_type full
_refine_ls_number_parameters 245
_refine_ls_number_reflns 6564
_refine_ls_number_restraints 0
_refine_ls_restrained_S_all 0.935
_refine_ls_R_factor_all 0.0634
_refine_ls_R_factor_gt 0.0451
_refine_ls_shift/su_max 0.000
_refine_ls_shift/su_mean 0.000
_refine_ls_structure_factor_coef Fsqd
_refine_ls_weighting_details 'w=1/[\s^2^(Fo^2^)+(0.0446P)^2^+1.6357P] where P=(Fo^2^+2Fc^2^)/3'
_refine_ls_weighting_scheme calc
_refine_ls_wR_factor_gt 0.1039
_refine_ls_wR_factor_ref 0.1146
_reflns_Friedel_coverage 0.000
_reflns_number_gt 5147
_reflns_number_total 6564
_reflns_threshold_expression 'I > 2\s(I)'
_cod_data_source_file c6cc09673e2.cif
_cod_data_source_block rousee1B_0m
_cod_depositor_comments 'Adding full bibliography for 7119526--7119528.cif.'
_cod_database_code 7119526
_shelx_shelxl_version_number 2014/7
_shelx_space_group_comment
;
The symmetry employed for this shelxl refinement is uniquely defined
by the following loop, which should always be used as a source of
symmetry information in preference to the above space-group names.
They are only intended as comments.
;

loop_
_space_group_symop_operation_xyz
'x, y, z'
'-x+1/2, y+1/2, -z+1/2'
'-x, -y, -z'
'x-1/2, -y-1/2, z-1/2'

loop_
_atom_site_label
_atom_site_type_symbol
_atom_site_fract_x
_atom_site_fract_y
_atom_site_fract_z
_atom_site_U_iso_or_equiv
_atom_site_adp_type
_atom_site_occupancy
_atom_site_site_symmetry_order
_atom_site_calc_flag
_atom_site_refinement_flags_posn
_atom_site_refinement_flags_adp
P1 P 0.32387(4) 0.16964(2) 0.05829(2) 0.01721(8) Uani 1 1 d . .
C4 C 0.44003(14) 0.12068(8) 0.45423(10) 0.0197(2) Uani 1 1 d . .
H4 H 0.5246 0.0957 0.4473 0.024 Uiso 1 1 calc R U
C5 C 0.42508(14) 0.12181(8) 0.55319(10) 0.0193(2) Uani 1 1 d . .
C3 C 0.33451(14) 0.15498(8) 0.36737(10) 0.0194(2) Uani 1 1 d . .
C6 C 0.53137(15) 0.08445(9) 0.64314(10) 0.0222(3) Uani 1 1 d . .
H6 H 0.6163 0.0589 0.6375 0.027 Uiso 1 1 calc R U
C1 C 0.27718(14) 0.17803(8) 0.17427(10) 0.0198(2) Uani 1 1 d . .
C19 C 0.31212(13) 0.27861(8) 0.01137(9) 0.0177(2) Uani 1 1 d . .
C2 C 0.36101(14) 0.15160(8) 0.26856(10) 0.0197(2) Uani 1 1 d . .
H2 H 0.4514 0.1269 0.2724 0.024 Uiso 1 1 calc R U
C24 C 0.36009(15) 0.34544(9) 0.08264(11) 0.0236(3) Uani 1 1 d . .
H24 H 0.3891 0.3342 0.1552 0.028 Uiso 1 1 calc R U
C12 C 0.20867(16) 0.19281(10) 0.37845(11) 0.0259(3) Uani 1 1 d . .
H12 H 0.1348 0.2161 0.3193 0.031 Uiso 1 1 calc R U
C13 C 0.17472(14) 0.11107(8) -0.03308(10) 0.0203(2) Uani 1 1 d . .
C20 C 0.27052(15) 0.29565(9) -0.09507(10) 0.0216(2) Uani 1 1 d . .
H20 H 0.2374 0.2505 -0.1441 0.026 Uiso 1 1 calc R U
C9 C 0.28502(17) 0.16195(10) 0.66337(11) 0.0287(3) Uani 1 1 d . .
H9 H 0.2034 0.1894 0.6720 0.034 Uiso 1 1 calc R U
C10 C 0.30012(15) 0.16078(9) 0.56371(10) 0.0225(3) Uani 1 1 d . .
C7 C 0.51191(16) 0.08524(10) 0.73653(11) 0.0270(3) Uani 1 1 d . .
H7 H 0.5828 0.0596 0.7954 0.032 Uiso 1 1 calc R U
C23 C 0.36555(17) 0.42839(9) 0.04781(12) 0.0285(3) Uani 1 1 d . .
H23 H 0.3973 0.4739 0.0965 0.034 Uiso 1 1 calc R U
C14 C 0.20101(18) 0.02929(10) -0.06250(12) 0.0291(3) Uani 1 1 d . .
H14 H 0.2966 0.0060 -0.0370 0.035 Uiso 1 1 calc R U
C22 C 0.32476(16) 0.44480(9) -0.05794(13) 0.0285(3) Uani 1 1 d . .
H22 H 0.3291 0.5015 -0.0816 0.034 Uiso 1 1 calc R U
C18 C 0.03427(16) 0.14510(10) -0.07114(12) 0.0281(3) Uani 1 1 d . .
H18 H 0.0161 0.2009 -0.0511 0.034 Uiso 1 1 calc R U
C11 C 0.19332(17) 0.19584(11) 0.47407(11) 0.0290(3) Uani 1 1 d . .
H11 H 0.1092 0.2220 0.4803 0.035 Uiso 1 1 calc R U
C21 C 0.27764(16) 0.37874(10) -0.12929(11) 0.0261(3) Uani 1 1 d . .
H21 H 0.2501 0.3902 -0.2017 0.031 Uiso 1 1 calc R U
C8 C 0.38810(18) 0.12359(11) 0.74686(11) 0.0304(3) Uani 1 1 d . .
H8 H 0.3756 0.1229 0.8125 0.037 Uiso 1 1 calc R U
C15 C 0.0860(2) -0.01816(11) -0.12958(14) 0.0405(4) Uani 1 1 d . .
H15 H 0.1032 -0.0741 -0.1497 0.049 Uiso 1 1 calc R U
C16 C -0.0526(2) 0.01563(12) -0.16688(13) 0.0410(4) Uani 1 1 d . .
H16 H -0.1306 -0.0172 -0.2125 0.049 Uiso 1 1 calc R U
C17 C -0.07867(18) 0.09714(12) -0.13822(13) 0.0367(4) Uani 1 1 d . .
H17 H -0.1743 0.1203 -0.1646 0.044 Uiso 1 1 calc R U
B1 B 0.51290(17) 0.12185(10) 0.08424(12) 0.0235(3) Uani 1 1 d . .
H1A H 0.5317 0.1181 0.0187 0.035 Uiso 1 1 calc R U
H1B H 0.5173 0.0645 0.1141 0.035 Uiso 1 1 calc R U
H1C H 0.5867 0.1584 0.1333 0.035 Uiso 1 1 calc R U
F1 F 0.14414(10) 0.21386(7) 0.15668(7) 0.0345(2) Uani 1 1 d . .

loop_
_atom_site_aniso_label
_atom_site_aniso_U_11
_atom_site_aniso_U_22
_atom_site_aniso_U_33
_atom_site_aniso_U_23
_atom_site_aniso_U_13
_atom_site_aniso_U_12
P1 0.01960(15) 0.01714(14) 0.01412(14) 0.00092(11) 0.00493(11) 0.00058(11)
C4 0.0196(6) 0.0209(6) 0.0189(6) 0.0005(4) 0.0073(5) -0.0001(4)
C5 0.0214(6) 0.0183(5) 0.0178(5) -0.0003(4) 0.0065(5) -0.0022(4)
C3 0.0217(6) 0.0202(6) 0.0170(5) -0.0001(4) 0.0075(4) -0.0007(4)
C6 0.0196(6) 0.0227(6) 0.0228(6) 0.0016(5) 0.0057(5) -0.0008(5)
C1 0.0216(6) 0.0202(6) 0.0182(5) 0.0007(4) 0.0077(5) 0.0014(5)
C19 0.0178(5) 0.0179(5) 0.0170(5) 0.0012(4) 0.0058(4) 0.0001(4)
C2 0.0212(6) 0.0210(6) 0.0170(5) -0.0004(4) 0.0069(4) -0.0008(5)
C24 0.0268(6) 0.0231(6) 0.0197(6) -0.0020(5) 0.0067(5) -0.0039(5)
C12 0.0248(6) 0.0332(7) 0.0180(6) 0.0026(5) 0.0056(5) 0.0080(5)
C13 0.0241(6) 0.0196(6) 0.0160(5) 0.0006(4) 0.0057(5) -0.0040(5)
C20 0.0230(6) 0.0234(6) 0.0174(6) 0.0013(5) 0.0058(5) -0.0016(5)
C9 0.0334(7) 0.0358(8) 0.0198(6) 0.0000(6) 0.0128(6) 0.0076(6)
C10 0.0263(6) 0.0242(6) 0.0177(6) -0.0005(5) 0.0084(5) 0.0028(5)
C7 0.0288(7) 0.0302(7) 0.0192(6) 0.0048(5) 0.0048(5) -0.0024(6)
C23 0.0336(7) 0.0203(6) 0.0324(7) -0.0042(5) 0.0128(6) -0.0068(5)
C14 0.0369(8) 0.0233(7) 0.0281(7) -0.0039(5) 0.0126(6) -0.0031(6)
C22 0.0278(7) 0.0208(6) 0.0375(8) 0.0067(6) 0.0121(6) -0.0027(5)
C18 0.0260(7) 0.0276(7) 0.0264(7) 0.0024(5) 0.0040(5) -0.0030(5)
C11 0.0276(7) 0.0373(8) 0.0230(6) 0.0005(6) 0.0099(5) 0.0116(6)
C21 0.0251(6) 0.0290(7) 0.0230(6) 0.0086(5) 0.0068(5) -0.0013(5)
C8 0.0381(8) 0.0375(8) 0.0175(6) -0.0005(6) 0.0120(6) -0.0004(6)
C15 0.0577(11) 0.0272(8) 0.0363(9) -0.0105(7) 0.0159(8) -0.0149(7)
C16 0.0456(10) 0.0421(10) 0.0293(8) -0.0033(7) 0.0056(7) -0.0256(8)
C17 0.0267(7) 0.0439(9) 0.0316(8) 0.0048(7) 0.0004(6) -0.0111(7)
B1 0.0234(7) 0.0253(7) 0.0216(7) 0.0047(6) 0.0076(6) 0.0043(6)
F1 0.0305(5) 0.0500(6) 0.0240(4) 0.0080(4) 0.0106(4) 0.0181(4)

loop_
_atom_type_symbol
_atom_type_description
_atom_type_scat_dispersion_real
_atom_type_scat_dispersion_imag
_atom_type_scat_source
C C 0.0033 0.0016 'International Tables Vol C Tables 4.2.6.8 and 6.1.1.4'
H H 0.0000 0.0000 'International Tables Vol C Tables 4.2.6.8 and 6.1.1.4'
B B 0.0013 0.0007 'International Tables Vol C Tables 4.2.6.8 and 6.1.1.4'
F F 0.0171 0.0103 'International Tables Vol C Tables 4.2.6.8 and 6.1.1.4'
P P 0.1023 0.0942 'International Tables Vol C Tables 4.2.6.8 and 6.1.1.4'

loop_
_geom_angle_atom_site_label_1
_geom_angle_atom_site_label_2
_geom_angle_atom_site_label_3
_geom_angle
C1 P1 C13 104.74(6)
C1 P1 C19 103.91(6)
C13 P1 C19 107.17(6)
C1 P1 B1 113.07(6)
C13 P1 B1 115.28(7)
C19 P1 B1 111.77(6)
C3 C4 C5 121.58(12)
C3 C4 H4 119.2
C5 C4 H4 119.2
C4 C5 C10 119.05(12)
C4 C5 C6 122.21(12)
C10 C5 C6 118.75(12)
C4 C3 C12 118.93(12)
C4 C3 C2 117.43(12)
C12 C3 C2 123.63(12)
C7 C6 C5 120.57(13)
C7 C6 H6 119.7
C5 C6 H6 119.7
C2 C1 F1 121.79(12)
C2 C1 P1 124.88(10)
F1 C1 P1 113.33(9)
C24 C19 C20 119.52(12)
C24 C19 P1 119.46(10)
C20 C19 P1 120.66(10)
C1 C2 C3 129.57(12)
C1 C2 H2 115.2
C3 C2 H2 115.2
C23 C24 C19 120.15(13)
C23 C24 H24 119.9
C19 C24 H24 119.9
C11 C12 C3 120.37(13)
C11 C12 H12 119.8
C3 C12 H12 119.8
C14 C13 C18 120.03(13)
C14 C13 P1 118.68(11)
C18 C13 P1 121.26(11)
C21 C20 C19 120.00(13)
C21 C20 H20 120.0
C19 C20 H20 120.0
C8 C9 C10 120.09(14)
C8 C9 H9 120.0
C10 C9 H9 120.0
C11 C10 C9 122.27(13)
C11 C10 C5 118.65(12)
C9 C10 C5 119.07(12)
C6 C7 C8 120.67(13)
C6 C7 H7 119.7
C8 C7 H7 119.7
C22 C23 C24 120.03(13)
C22 C23 H23 120.0
C24 C23 H23 120.0
C13 C14 C15 119.44(15)
C13 C14 H14 120.3
C15 C14 H14 120.3
C21 C22 C23 120.22(13)
C21 C22 H22 119.9
C23 C22 H22 119.9
C17 C18 C13 119.73(15)
C17 C18 H18 120.1
C13 C18 H18 120.1
C12 C11 C10 121.41(13)
C12 C11 H11 119.3
C10 C11 H11 119.3
C22 C21 C20 120.08(13)
C22 C21 H21 120.0
C20 C21 H21 120.0
C9 C8 C7 120.82(13)
C9 C8 H8 119.6
C7 C8 H8 119.6
C16 C15 C14 120.36(16)
C16 C15 H15 119.8
C14 C15 H15 119.8
C15 C16 C17 120.23(15)
C15 C16 H16 119.9
C17 C16 H16 119.9
C18 C17 C16 120.21(16)
C18 C17 H17 119.9
C16 C17 H17 119.9
P1 B1 H1A 109.5
P1 B1 H1B 109.5
H1A B1 H1B 109.5
P1 B1 H1C 109.5
H1A B1 H1C 109.5
H1B B1 H1C 109.5

loop_
_geom_bond_atom_site_label_1
_geom_bond_atom_site_label_2
_geom_bond_distance
P1 C1 1.8063(13)
P1 C13 1.8054(13)
P1 C19 1.8094(13)
P1 B1 1.9108(16)
C4 C3 1.3825(18)
C4 C5 1.4144(17)
C4 H4 0.9500
C5 C10 1.4189(18)
C5 C6 1.4304(18)
C3 C12 1.4224(18)
C3 C2 1.4663(17)
C6 C7 1.3585(19)
C6 H6 0.9500
C1 C2 1.3311(17)
C1 F1 1.3601(15)
C19 C24 1.3944(18)
C19 C20 1.3960(17)
C2 H2 0.9500
C24 C23 1.389(2)
C24 H24 0.9500
C12 C11 1.3712(19)
C12 H12 0.9500
C13 C14 1.391(2)
C13 C18 1.395(2)
C20 C21 1.3905(19)
C20 H20 0.9500
C9 C8 1.371(2)
C9 C10 1.4246(18)
C9 H9 0.9500
C10 C11 1.4156(19)
C7 C8 1.404(2)
C7 H7 0.9500
C23 C22 1.386(2)
C23 H23 0.9500
C14 C15 1.392(2)
C14 H14 0.9500
C22 C21 1.385(2)
C22 H22 0.9500
C18 C17 1.385(2)
C18 H18 0.9500
C11 H11 0.9500
C21 H21 0.9500
C8 H8 0.9500
C15 C16 1.378(3)
C15 H15 0.9500
C16 C17 1.383(3)
C16 H16 0.9500
C17 H17 0.9500
B1 H1A 0.9800
B1 H1B 0.9800
B1 H1C 0.9800
